data_7110299
loop_
_publ_author_name
'Yang, Guang'
'Raptis, Raphael G.'

_publ_section_title
;
 A robust, porous, cationic silver(i) 3,5-diphenyl-1,2,4-triazolate
 framework with a uninodal 49.66 netElectronic supplementary information
 (ESI) available: experimental details, XPRD patterns, TGA curves and IR
 spectra. See http://www.rsc.org/suppdata/cc/b4/b404269g/
;
_journal_issue 18
_journal_name_full 'Chemical Communications'
_journal_page_first 2058
_journal_page_last 2059
_journal_paper_doi 10.1039/b404269g
_journal_year 2004
_chemical_formula_moiety (BF4)12H2O
_chemical_formula_sum 'C84 H60 Ag8 B2 F8 N18'
_chemical_formula_weight 2358.08
_chemical_name_systematic
;
?
;
_space_group_IT_number 182
_symmetry_cell_setting hexagonal
_symmetry_space_group_name_Hall 'P 6c 2c'
_symmetry_space_group_name_H-M 'P 63 2 2'
_atom_sites_solution_hydrogens geom
_atom_sites_solution_primary direct
_atom_sites_solution_secondary difmap
_audit_creation_method SHELXL-97
_cell_angle_alpha 90.00
_cell_angle_beta 90.00
_cell_angle_gamma 120.00
_cell_formula_units_Z 2
_cell_length_a 21.599(3)
_cell_length_b 21.599(3)
_cell_length_c 12.196(2)
_cell_measurement_temperature 293(2)
_cell_volume 4927.4(13)
_computing_cell_refinement 'BRUKER SMART-NT V5.0'
_computing_data_collection 'BRUKER SMART-NT V5.0'
_computing_data_reduction 'BRUKER SAINT-NT V5/6.0'
_computing_molecular_graphics 'BRUKER SHELXTL-NT V5.1'
_computing_publication_material 'BRUKER SHELXTL-NT V5.1'
_computing_structure_refinement 'BRUKER SHELXTL-NT V5.1'
_computing_structure_solution 'BRUKER SHELXTL-NT V5.1'
_diffrn_ambient_temperature 293(2)
_diffrn_measured_fraction_theta_full 0.956
_diffrn_measured_fraction_theta_max 0.956
_diffrn_measurement_device_type 'CCD area detector'
_diffrn_measurement_method 'phi and omega scans'
_diffrn_radiation_monochromator graphite
_diffrn_radiation_source 'fine-focus sealed tube'
_diffrn_radiation_type MoK\a
_diffrn_radiation_wavelength 0.71073
_diffrn_reflns_av_R_equivalents 0.0754
_diffrn_reflns_av_sigmaI/netI 0.0578
_diffrn_reflns_limit_h_max 24
_diffrn_reflns_limit_h_min -27
_diffrn_reflns_limit_k_max 27
_diffrn_reflns_limit_k_min -25
_diffrn_reflns_limit_l_max 10
_diffrn_reflns_limit_l_min -16
_diffrn_reflns_number 29339
_diffrn_reflns_theta_full 28.48
_diffrn_reflns_theta_max 28.48
_diffrn_reflns_theta_min 1.89
_exptl_absorpt_coefficient_mu 1.618
_exptl_absorpt_correction_type none
_exptl_crystal_colour colorless
_exptl_crystal_density_diffrn 1.589
_exptl_crystal_density_method 'not measured'
_exptl_crystal_description needles
_exptl_crystal_F_000 2296
_exptl_crystal_size_max 0.07
_exptl_crystal_size_mid 0.04
_exptl_crystal_size_min 0.03
_refine_diff_density_max 1.399
_refine_diff_density_min -0.500
_refine_diff_density_rms 0.159
_refine_ls_abs_structure_details 'Flack H D (1983), Acta Cryst. A39, 876-881'
_refine_ls_abs_structure_Flack 0.52(9)
_refine_ls_extinction_method none
_refine_ls_goodness_of_fit_ref 1.016
_refine_ls_hydrogen_treatment mixed
_refine_ls_matrix_type full
_refine_ls_number_parameters 178
_refine_ls_number_reflns 3950
_refine_ls_number_restraints 0
_refine_ls_restrained_S_all 1.016
_refine_ls_R_factor_all 0.1073
_refine_ls_R_factor_gt 0.0533
_refine_ls_shift/su_max 0.001
_refine_ls_shift/su_mean 0.000
_refine_ls_structure_factor_coef Fsqd
_refine_ls_weighting_details 'calc w=1/[\s^2^(Fo^2^)+(0.1102P)^2^+0.0000P] where P=(Fo^2^+2Fc^2^)/3'
_refine_ls_weighting_scheme calc
_refine_ls_wR_factor_gt 0.1570
_refine_ls_wR_factor_ref 0.1841
_reflns_number_gt 2365
_reflns_number_total 3950
_reflns_threshold_expression >2sigma(I)
_cod_data_source_file b404269gsup1.cif
_cod_data_source_block 1.(BF4)12H2O
_cod_depositor_comments
;
The following automatic conversions were performed:

'_symmetry_cell_setting' value 'Hexagonal' changed to 'hexagonal'
according to /home/saulius/struct/CIF-dictionaries/cif_core.dic
dictionary named 'cif_core.dic' version 2.4.2 from 2011-04-26.

Automatic conversion script
Id: cif_fix_values 1891 2012-01-12 08:04:46Z andrius 
;
_cod_original_cell_volume 4927.3(14)
_cod_original_sg_symbol_H-M P6(3)22
_cod_database_code 7110299

loop_
_symmetry_equiv_pos_as_xyz
'x, y, z'
'-y, x-y, z'
'-x+y, -x, z'
'-x, -y, z+1/2'
'y, -x+y, z+1/2'
'x-y, x, z+1/2'
'y, x, -z'
'x-y, -y, -z'
'-x, -x+y, -z'
'-y, -x, -z+1/2'
'-x+y, y, -z+1/2'
'x, x-y, -z+1/2'

loop_
_atom_site_label
_atom_site_type_symbol
_atom_site_fract_x
_atom_site_fract_y
_atom_site_fract_z
_atom_site_U_iso_or_equiv
_atom_site_adp_type
_atom_site_occupancy
_atom_site_symmetry_multiplicity
_atom_site_calc_flag
_atom_site_refinement_flags
Ag1 Ag 0.3333 0.6667 0.60130(9) 0.0467(3) Uani 1 3 d S
Ag2 Ag 0.25981(2) 0.51962(4) 0.7500 0.0481(3) Uani 1 2 d S
Ag3 Ag 0.0000 0.50122(8) 0.5000 0.0499(3) Uani 1 2 d S
B1 B 0.3333 0.6667 0.2500 0.099(11) Uani 1 6 d S
C1 C 0.1176(5) 0.4992(5) 0.6344(8) 0.050(2) Uani 1 1 d .
C2 C 0.1580(5) 0.6027(5) 0.5679(8) 0.052(3) Uani 1 1 d .
C3 C 0.0703(5) 0.4255(6) 0.6667(9) 0.058(3) Uani 1 1 d .
C4 C 0.0013(6) 0.4027(6) 0.7092(10) 0.082(4) Uani 1 1 d .
H4 H -0.0155 0.4348 0.7127 0.099 Uiso 1 1 calc R
C5 C -0.0410(6) 0.3343(6) 0.7452(17) 0.091(4) Uani 1 1 d .
H5 H -0.0853 0.3207 0.7762 0.109 Uiso 1 1 calc R
C6 C -0.0189(8) 0.2875(7) 0.7359(16) 0.100(5) Uani 1 1 d .
H6 H -0.0511 0.2400 0.7522 0.121 Uiso 1 1 calc R
C7 C 0.0474(10) 0.3046(8) 0.7042(14) 0.121(6) Uani 1 1 d .
H7 H 0.0636 0.2721 0.7083 0.145 Uiso 1 1 calc R
C8 C 0.0919(7) 0.3761(6) 0.6636(11) 0.082(4) Uani 1 1 d .
H8 H 0.1365 0.3890 0.6345 0.098 Uiso 1 1 calc R
C9 C 0.1627(5) 0.6674(6) 0.5165(8) 0.056(3) Uani 1 1 d .
C10 C 0.1087(6) 0.6848(7) 0.5404(9) 0.067(3) Uani 1 1 d .
H10 H 0.0692 0.6536 0.5819 0.081 Uiso 1 1 calc R
C11 C 0.1147(9) 0.7476(8) 0.5022(12) 0.098(5) Uani 1 1 d .
H11 H 0.0806 0.7603 0.5196 0.118 Uiso 1 1 calc R
C12 C 0.1774(10) 0.7945(8) 0.4321(11) 0.104(6) Uani 1 1 d .
H12 H 0.1825 0.8368 0.4039 0.125 Uiso 1 1 calc R
C13 C 0.2256(10) 0.7758(9) 0.4103(9) 0.081(3) Uani 1 1 d .
H13 H 0.2643 0.8053 0.3658 0.098 Uiso 1 1 calc R
C14 C 0.2204(6) 0.7133(6) 0.4517(9) 0.072(3) Uani 1 1 d .
H14 H 0.2559 0.7022 0.4358 0.086 Uiso 1 1 calc R
F1 F 0.3333 0.6667 0.352(2) 0.116(9) Uani 0.50 3 d SP
F2 F 0.3696(7) 0.7392(13) 0.2500 0.40(2) Uani 1 2 d S
N1 N 0.2140(3) 0.6027(6) 0.6073(5) 0.0462(16) Uani 1 1 d .
N2 N 0.1878(4) 0.5341(4) 0.6501(7) 0.0496(19) Uani 1 1 d .
N3 N 0.0972(3) 0.5434(5) 0.5829(5) 0.0479(17) Uani 1 1 d .

loop_
_atom_site_aniso_label
_atom_site_aniso_U_11
_atom_site_aniso_U_22
_atom_site_aniso_U_33
_atom_site_aniso_U_23
_atom_site_aniso_U_13
_atom_site_aniso_U_12
Ag1 0.0316(3) 0.0316(3) 0.0770(7) 0.000 0.000 0.01578(15)
Ag2 0.0383(3) 0.0492(5) 0.0603(5) 0.000 -0.0027(8) 0.0246(2)
Ag3 0.0296(4) 0.0578(4) 0.0530(5) -0.00597(15) -0.0119(3) 0.01480(19)
B1 0.086(16) 0.086(16) 0.13(4) 0.000 0.000 0.043(8)
C1 0.036(5) 0.058(6) 0.060(6) -0.001(5) -0.007(4) 0.026(5)
C2 0.031(4) 0.063(6) 0.050(6) -0.001(4) -0.001(4) 0.015(4)
C3 0.044(5) 0.066(7) 0.058(6) 0.001(5) -0.004(5) 0.022(5)
C4 0.037(5) 0.067(7) 0.110(11) 0.019(6) -0.007(5) 0.002(5)
C5 0.057(6) 0.070(7) 0.120(11) 0.041(13) 0.021(11) 0.013(5)
C6 0.086(9) 0.056(7) 0.111(12) 0.007(10) 0.002(11) -0.001(6)
C7 0.112(13) 0.052(8) 0.153(16) 0.006(8) 0.017(10) 0.006(8)
C8 0.077(9) 0.048(7) 0.093(10) 0.004(6) 0.014(7) 0.011(6)
C9 0.043(5) 0.059(6) 0.065(7) 0.002(5) -0.015(5) 0.024(5)
C10 0.065(7) 0.082(8) 0.069(7) 0.005(6) 0.002(6) 0.047(7)
C11 0.149(15) 0.091(10) 0.085(10) -0.011(8) -0.025(10) 0.082(11)
C12 0.17(2) 0.078(10) 0.075(8) 0.018(8) -0.004(10) 0.073(14)
C13 0.080(11) 0.064(10) 0.090(8) 0.007(13) -0.022(14) 0.028(6)
C14 0.062(7) 0.080(8) 0.060(7) 0.017(6) 0.004(6) 0.025(6)
F1 0.145(15) 0.145(15) 0.058(14) 0.000 0.000 0.072(8)
F2 0.55(5) 0.17(2) 0.34(4) 0.000 -0.07(5) 0.085(11)
N1 0.033(3) 0.061(6) 0.049(4) -0.009(6) -0.007(3) 0.027(5)
N2 0.035(4) 0.044(5) 0.060(5) -0.005(4) -0.013(3) 0.013(4)
N3 0.031(3) 0.054(6) 0.044(3) -0.007(5) -0.007(2) 0.010(5)

loop_
_atom_type_symbol
_atom_type_description
_atom_type_scat_dispersion_real
_atom_type_scat_dispersion_imag
_atom_type_scat_source
Ag Ag -0.8971 1.1015 'International Tables Vol C Tables 4.2.6.8 and 6.1.1.4'
C C 0.0033 0.0016 'International Tables Vol C Tables 4.2.6.8 and 6.1.1.4'
H H 0.0000 0.0000 'International Tables Vol C Tables 4.2.6.8 and 6.1.1.4'
N N 0.0061 0.0033 'International Tables Vol C Tables 4.2.6.8 and 6.1.1.4'
B B 0.0013 0.0007 'International Tables Vol C Tables 4.2.6.8 and 6.1.1.4'
F F 0.0171 0.0103 'International Tables Vol C Tables 4.2.6.8 and 6.1.1.4'

loop_
_geom_angle_atom_site_label_1
_geom_angle_atom_site_label_2
_geom_angle_atom_site_label_3
_geom_angle
_geom_angle_site_symmetry_1
_geom_angle_site_symmetry_3
N1 Ag1 N1 119.89(2) . 3_565
N1 Ag1 N1 119.89(2) . 2_665
N1 Ag1 N1 119.89(2) 3_565 2_665
N1 Ag1 Ag2 66.1(3) . 3_565
N1 Ag1 Ag2 62.3(3) 3_565 3_565
N1 Ag1 Ag2 144.66(17) 2_665 3_565
N1 Ag1 Ag2 144.66(17) . 2_665
N1 Ag1 Ag2 66.1(3) 3_565 2_665
N1 Ag1 Ag2 62.3(3) 2_665 2_665
Ag2 Ag1 Ag2 92.61(3) 3_565 2_665
N1 Ag1 Ag2 62.3(3) . .
N1 Ag1 Ag2 144.66(17) 3_565 .
N1 Ag1 Ag2 66.1(3) 2_665 .
Ag2 Ag1 Ag2 92.61(3) 3_565 .
Ag2 Ag1 Ag2 92.61(3) 2_665 .
N2 Ag2 N2 165.3(4) . 11_556
N2 Ag2 Ag1 102.1(2) . 10_666
N2 Ag2 Ag1 64.9(2) 11_556 10_666
N2 Ag2 Ag1 64.9(2) . .
N2 Ag2 Ag1 102.1(2) 11_556 .
Ag1 Ag2 Ag1 66.80(4) 10_666 .
N3 Ag3 N3 172.3(6) 9_556 .
F1 B1 F1 180.000(7) . 10_665
F1 B1 F2 90.000(10) . 2_665
F1 B1 F2 90.000(10) 10_665 2_665
F1 B1 F2 90.000(5) . .
F1 B1 F2 90.000(7) 10_665 .
F2 B1 F2 120.000(5) 2_665 .
F1 B1 F2 90.000(3) . 3_565
F1 B1 F2 90.000(3) 10_665 3_565
F2 B1 F2 120.000(1) 2_665 3_565
F2 B1 F2 120.000(6) . 3_565
N2 C1 N3 109.9(9) . .
N2 C1 C3 124.1(9) . .
N3 C1 C3 126.0(8) . .
N1 C2 N3 115.1(10) . .
N1 C2 C9 121.9(9) . .
N3 C2 C9 122.9(9) . .
C8 C3 C4 116.9(11) . .
C8 C3 C1 121.6(10) . .
C4 C3 C1 121.4(10) . .
C5 C4 C3 120.9(13) . .
C6 C5 C4 119.9(14) . .
C5 C6 C7 123.9(14) . .
C6 C7 C8 116.1(17) . .
C3 C8 C7 121.7(14) . .
C14 C9 C10 119.4(11) . .
C14 C9 C2 121.7(10) . .
C10 C9 C2 118.8(10) . .
C11 C10 C9 120.4(13) . .
C10 C11 C12 117.9(14) . .
C13 C12 C11 119.8(14) . .
C12 C13 C14 122.0(16) . .
C9 C14 C13 120.5(13) . .
C2 N1 N2 104.8(7) . .
C2 N1 Ag1 140.6(8) . .
N2 N1 Ag1 113.4(6) . .
C1 N2 N1 106.9(7) . .
C1 N2 Ag2 135.5(7) . .
N1 N2 Ag2 115.8(5) . .
C2 N3 C1 103.3(8) . .
C2 N3 Ag3 131.0(7) . .
C1 N3 Ag3 121.1(7) . .

loop_
_geom_bond_atom_site_label_1
_geom_bond_atom_site_label_2
_geom_bond_distance
_geom_bond_site_symmetry_2
Ag1 N1 2.235(6) .
Ag1 N1 2.235(6) 3_565
Ag1 N1 2.235(6) 2_665
Ag1 Ag2 3.2946(10) 3_565
Ag1 Ag2 3.2946(10) 2_665
Ag1 Ag2 3.2946(10) .
Ag2 N2 2.118(7) .
Ag2 N2 2.118(7) 11_556
Ag2 Ag1 3.2946(10) 10_666
Ag3 N3 2.085(6) 9_556
Ag3 N3 2.085(6) .
B1 F1 1.24(2) .
B1 F1 1.24(2) 10_665
B1 F2 1.36(3) 2_665
B1 F2 1.36(3) .
B1 F2 1.36(3) 3_565
C1 N2 1.328(11) .
C1 N3 1.384(13) .
C1 C3 1.452(14) .
C2 N1 1.302(12) .
C2 N3 1.310(11) .
C2 C9 1.488(14) .
C3 C8 1.360(16) .
C3 C4 1.414(16) .
C4 C5 1.363(15) .
C5 C6 1.321(18) .
C6 C7 1.35(2) .
C7 C8 1.439(18) .
C9 C14 1.387(14) .
C9 C10 1.422(14) .
C10 C11 1.378(18) .
C11 C12 1.49(2) .
C12 C13 1.320(19) .
C13 C14 1.392(16) .
N1 N2 1.396(13) .
